data_4070127
loop_
_publ_author_name
'Nekoueishahraki, Bijan'
'Jana, Anukul'
'Roesky, Herbert W.'
'Mishra, Lallan'
'Stern, Daniel'
'Stalke, Dietmar'

_publ_section_title
;
 Synthesis and Structural Characterization of Heterobimetallic Bismuth
 Complexes with Main Group and Transition Metals
;
_journal_issue 19
_journal_name_full Organometallics
_journal_page_first 5733
_journal_paper_doi 10.1021/om900623w
_journal_volume 28
_journal_year 2009
_chemical_formula_moiety '(C45 H65 Bi Ge N4 O Si2) (C2.92 H6.173)'
_chemical_formula_sum 'C47.92 H71.73 Bi Ge N4 O Si2'
_chemical_formula_weight 1057.66
_chemical_name_systematic
; 
 ? 
;
_space_group_IT_number 14
_symmetry_cell_setting monoclinic
_symmetry_space_group_name_Hall '-P 2yn'
_symmetry_space_group_name_H-M 'P 1 21/n 1'
_atom_sites_solution_hydrogens geom
_atom_sites_solution_primary direct
_atom_sites_solution_secondary difmap
_audit_creation_method SHELXL-97
_cell_angle_alpha 90.00
_cell_angle_beta 117.5600(10)
_cell_angle_gamma 90.00
_cell_formula_units_Z 8
_cell_length_a 22.6065(5)
_cell_length_b 21.8965(5)
_cell_length_c 22.8045(4)
_cell_measurement_reflns_used 9876
_cell_measurement_temperature 100(2)
_cell_measurement_theta_max 26.085
_cell_measurement_theta_min 2.219
_cell_volume 10007.4(4)
_computing_cell_refinement 'SAINT V7.66A (Bruker, 2009)'
_computing_data_collection 'APEX2 v2009-7.0 (Bruker, 2009)'
_computing_data_reduction 'SAINT V7.66A (Bruker, 2009)'
_computing_molecular_graphics 'XSHELL 4.01 (Bruker, 2000)'
_computing_publication_material 'XSHELL 4.01 (Bruker, 2000)'
_computing_structure_refinement 'XLMP (Sheldrick, 2008)'
_computing_structure_solution 'SHELXS-97 (Sheldrick, 2008)'
_diffrn_ambient_temperature 100(2)
_diffrn_measured_fraction_theta_full 1.000
_diffrn_measured_fraction_theta_max 1.000
_diffrn_measurement_device_type 'Bruker Smart APEXII with D8 Goniometer'
_diffrn_measurement_method 'omega scans'
_diffrn_radiation_monochromator 'INCOATEC Quazar mirror optics'
_diffrn_radiation_source 'INCOATEC Mo micro source'
_diffrn_radiation_type MoK\a
_diffrn_radiation_wavelength 0.71073
_diffrn_reflns_av_R_equivalents 0.0453
_diffrn_reflns_av_sigmaI/netI 0.0206
_diffrn_reflns_limit_h_max 27
_diffrn_reflns_limit_h_min -27
_diffrn_reflns_limit_k_max 26
_diffrn_reflns_limit_k_min -26
_diffrn_reflns_limit_l_max 27
_diffrn_reflns_limit_l_min -27
_diffrn_reflns_number 182879
_diffrn_reflns_theta_full 25.68
_diffrn_reflns_theta_max 25.68
_diffrn_reflns_theta_min 1.05
_exptl_absorpt_coefficient_mu 4.197
_exptl_absorpt_correction_T_max 0.6311
_exptl_absorpt_correction_T_min 0.3938
_exptl_absorpt_correction_type multi-scan
_exptl_absorpt_process_details 'SDABS-2008/2 (Sheldrick, 2008)'
_exptl_crystal_colour yellow
_exptl_crystal_density_diffrn 1.404
_exptl_crystal_density_method 'not measured'
_exptl_crystal_description block
_exptl_crystal_F_000 4306
_exptl_crystal_size_max 0.21
_exptl_crystal_size_mid 0.18
_exptl_crystal_size_min 0.11
_refine_diff_density_max 1.233
_refine_diff_density_min -0.624
_refine_diff_density_rms 0.064
_refine_ls_extinction_method none
_refine_ls_goodness_of_fit_ref 1.027
_refine_ls_hydrogen_treatment constr
_refine_ls_matrix_type full
_refine_ls_number_parameters 1135
_refine_ls_number_reflns 19032
_refine_ls_number_restraints 530
_refine_ls_restrained_S_all 1.060
_refine_ls_R_factor_all 0.0223
_refine_ls_R_factor_gt 0.0192
_refine_ls_shift/su_max 0.007
_refine_ls_shift/su_mean 0.000
_refine_ls_structure_factor_coef Fsqd
_refine_ls_weighting_details 'calc w=1/[\s^2^(Fo^2^)+(0.0143P)^2^+12.9087P] where P=(Fo^2^+2Fc^2^)/3'
_refine_ls_weighting_scheme calc
_refine_ls_wR_factor_gt 0.0438
_refine_ls_wR_factor_ref 0.0450
_reflns_number_gt 17605
_reflns_number_total 19032
_reflns_threshold_expression >2sigma(I)
_cod_data_source_file om900623w_si_001.cif
_cod_data_source_block IV
_cod_original_sg_symbol_Hall -P2yn
_cod_original_sg_symbol_H-M P2(1)/n
_cod_database_code 4070127

loop_
_symmetry_equiv_pos_as_xyz
'x, y, z'
'-x+1/2, y+1/2, -z+1/2'
'-x, -y, -z'
'x-1/2, -y-1/2, z-1/2'

loop_
_atom_site_label
_atom_site_type_symbol
_atom_site_fract_x
_atom_site_fract_y
_atom_site_fract_z
_atom_site_U_iso_or_equiv
_atom_site_adp_type
_atom_site_occupancy
_atom_site_symmetry_multiplicity
_atom_site_calc_flag
_atom_site_refinement_flags
_atom_site_disorder_assembly
_atom_site_disorder_group
Bi1 Bi 0.300112(4) 0.708546(4) 0.231952(4) 0.01688(3) Uani 1 1 d . . .
Bi2 Bi 0.737738(4) 0.609651(4) 0.204434(4) 0.01712(3) Uani 1 1 d . . .
Ge1 Ge 0.430028(12) 0.765449(11) 0.373762(11) 0.01520(5) Uani 1 1 d . . .
Ge2 Ge 0.845990(12) 0.585743(11) 0.360077(11) 0.01502(5) Uani 1 1 d . . .
Si1 Si 0.15429(4) 0.76559(4) 0.11988(3) 0.02736(16) Uani 1 1 d U . .
Si2 Si 0.35504(3) 0.67598(3) 0.12247(3) 0.02116(14) Uani 1 1 d . . .
Si3 Si 0.68704(4) 0.70595(3) 0.07560(3) 0.02515(15) Uani 1 1 d . . .
Si4 Si 0.77580(4) 0.48744(3) 0.14022(4) 0.02743(16) Uani 1 1 d U . .
O1 O 0.34482(8) 0.77073(7) 0.30698(7) 0.0192(3) Uani 1 1 d . . .
O2 O 0.81134(8) 0.64159(7) 0.29307(7) 0.0180(3) Uani 1 1 d . . .
N1 N 0.24010(10) 0.77745(10) 0.16169(9) 0.0203(4) Uani 1 1 d . . .
N2 N 0.36627(10) 0.72056(9) 0.18961(9) 0.0189(4) Uani 1 1 d . . .
N3 N 0.40807(9) 0.70347(9) 0.42876(9) 0.0161(4) Uani 1 1 d . . .
N4 N 0.75300(10) 0.68049(10) 0.14864(10) 0.0218(4) Uani 1 1 d . . .
N5 N 0.80309(10) 0.55708(10) 0.17935(10) 0.0222(4) Uani 1 1 d . . .
N6 N 0.90863(9) 0.64152(9) 0.43093(9) 0.0159(4) Uani 1 1 d . . .
N7 N 0.77907(10) 0.60235(9) 0.39501(9) 0.0181(4) Uani 1 1 d . . .
N11 N 0.42329(9) 0.83194(9) 0.43228(9) 0.0163(4) Uani 1 1 d . . .
C1 C 0.27316(13) 0.83134(11) 0.15908(11) 0.0219(5) Uani 1 1 d . . .
C2 C 0.34376(13) 0.83368(11) 0.17690(11) 0.0207(5) Uani 1 1 d . . .
C3 C 0.38815(12) 0.78212(12) 0.19344(11) 0.0211(5) Uani 1 1 d . . .
C4 C 0.45536(13) 0.79060(13) 0.21362(12) 0.0277(6) Uani 1 1 d U . .
H4 H 0.4840 0.7561 0.2262 0.033 Uiso 1 1 calc R . .
C5 C 0.48262(15) 0.84882(15) 0.21603(13) 0.0360(7) Uani 1 1 d . . .
H5 H 0.5290 0.8535 0.2300 0.043 Uiso 1 1 calc R . .
C6 C 0.44200(15) 0.89817(14) 0.19824(13) 0.0345(7) Uani 1 1 d U . .
H6 H 0.4604 0.9374 0.1991 0.041 Uiso 1 1 calc R . .
C7 C 0.37285(15) 0.89292(12) 0.17834(12) 0.0302(6) Uani 1 1 d . . .
C8 C 0.33234(16) 0.94556(14) 0.15773(14) 0.0354(7) Uani 1 1 d U . .
H8 H 0.3518 0.9841 0.1583 0.042 Uiso 1 1 calc R . .
C9 C 0.26588(16) 0.94142(14) 0.13715(14) 0.0361(7) Uani 1 1 d U . .
H9 H 0.2387 0.9768 0.1212 0.043 Uiso 1 1 calc R . .
C10 C 0.23667(15) 0.88525(12) 0.13909(13) 0.0298(6) Uani 1 1 d . . .
H10 H 0.1903 0.8841 0.1263 0.036 Uiso 1 1 calc R . .
C11 C 0.13925(14) 0.68315(15) 0.13075(15) 0.0394(7) Uani 1 1 d U . .
H11A H 0.1652 0.6574 0.1158 0.059 Uiso 1 1 calc R . .
H11B H 0.0917 0.6739 0.1045 0.059 Uiso 1 1 calc R . .
H11C H 0.1531 0.6750 0.1776 0.059 Uiso 1 1 calc R . .
C12 C 0.11973(15) 0.78095(16) 0.02936(14) 0.0408(7) Uani 1 1 d U . .
H12A H 0.1292 0.8233 0.0226 0.061 Uiso 1 1 calc R . .
H12B H 0.0714 0.7743 0.0075 0.061 Uiso 1 1 calc R . .
H12C H 0.1405 0.7533 0.0105 0.061 Uiso 1 1 calc R . .
C13 C 0.10528(15) 0.80890(16) 0.15353(16) 0.0420(7) Uani 1 1 d U . .
H13A H 0.1247 0.8021 0.2013 0.063 Uiso 1 1 calc R . .
H13B H 0.0589 0.7947 0.1320 0.063 Uiso 1 1 calc R . .
H13C H 0.1066 0.8526 0.1449 0.063 Uiso 1 1 calc R . .
C14 C 0.32175(17) 0.60081(13) 0.13272(15) 0.0377(7) Uani 1 1 d . . .
H14A H 0.3514 0.5840 0.1764 0.057 Uiso 1 1 calc R . .
H14B H 0.3193 0.5725 0.0984 0.057 Uiso 1 1 calc R . .
H14C H 0.2771 0.6065 0.1287 0.057 Uiso 1 1 calc R . .
C15 C 0.43476(14) 0.66290(16) 0.11945(15) 0.0381(7) Uani 1 1 d . . .
H15A H 0.4523 0.7020 0.1133 0.057 Uiso 1 1 calc R . .
H15B H 0.4269 0.6357 0.0825 0.057 Uiso 1 1 calc R . .
H15C H 0.4672 0.6441 0.1610 0.057 Uiso 1 1 calc R . .
C16 C 0.29486(15) 0.71115(15) 0.04220(13) 0.0355(7) Uani 1 1 d . . .
H16A H 0.2526 0.7194 0.0429 0.053 Uiso 1 1 calc R . .
H16B H 0.2870 0.6830 0.0059 0.053 Uiso 1 1 calc R . .
H16C H 0.3134 0.7495 0.0356 0.053 Uiso 1 1 calc R . .
C17 C 0.44430(14) 0.87993(12) 0.53742(12) 0.0262(6) Uani 1 1 d . . .
H17A H 0.4791 0.9062 0.5368 0.039 Uiso 1 1 calc R . .
H17B H 0.4575 0.8668 0.5829 0.039 Uiso 1 1 calc R . .
H17C H 0.4023 0.9027 0.5204 0.039 Uiso 1 1 calc R . .
C18 C 0.43507(11) 0.82463(11) 0.49450(11) 0.0183(5) Uani 1 1 d . . .
C19 C 0.43954(12) 0.76723(11) 0.52388(11) 0.0203(5) Uani 1 1 d . . .
H19 H 0.4564 0.7667 0.5706 0.024 Uiso 1 1 calc R . .
C20 C 0.42171(12) 0.71093(11) 0.49161(11) 0.0187(5) Uani 1 1 d . . .
C21 C 0.41773(14) 0.65692(12) 0.53095(12) 0.0269(6) Uani 1 1 d . . .
H21A H 0.3745 0.6571 0.5312 0.040 Uiso 1 1 calc R . .
H21B H 0.4536 0.6596 0.5765 0.040 Uiso 1 1 calc R . .
H21C H 0.4225 0.6190 0.5107 0.040 Uiso 1 1 calc R . .
C22 C 0.41719(12) 0.89211(11) 0.40406(11) 0.0177(5) Uani 1 1 d . . .
C23 C 0.47436(12) 0.92055(11) 0.40704(11) 0.0191(5) Uani 1 1 d . . .
C24 C 0.46611(13) 0.97649(12) 0.37442(12) 0.0239(5) Uani 1 1 d . . .
H24 H 0.5039 0.9962 0.3752 0.029 Uiso 1 1 calc R . .
C25 C 0.40421(14) 1.00356(12) 0.34121(12) 0.0266(6) Uani 1 1 d . . .
H25 H 0.3995 1.0413 0.3190 0.032 Uiso 1 1 calc R . .
C26 C 0.34902(13) 0.97557(12) 0.34032(12) 0.0252(5) Uani 1 1 d . . .
H26 H 0.3068 0.9951 0.3184 0.030 Uiso 1 1 calc R . .
C27 C 0.35381(12) 0.91930(11) 0.37087(11) 0.0203(5) Uani 1 1 d . . .
C28 C 0.54413(12) 0.89382(12) 0.44530(12) 0.0217(5) Uani 1 1 d . . .
H28 H 0.5408 0.8560 0.4681 0.026 Uiso 1 1 calc R . .
C29 C 0.59034(13) 0.93880(13) 0.49823(13) 0.0281(6) Uani 1 1 d . . .
H29A H 0.6341 0.9198 0.5242 0.042 Uiso 1 1 calc R . .
H29B H 0.5710 0.9495 0.5275 0.042 Uiso 1 1 calc R . .
H29C H 0.5954 0.9758 0.4768 0.042 Uiso 1 1 calc R . .
C30 C 0.57308(14) 0.87618(13) 0.39883(14) 0.0307(6) Uani 1 1 d . . .
H30A H 0.5759 0.9125 0.3752 0.046 Uiso 1 1 calc R . .
H30B H 0.5441 0.8458 0.3669 0.046 Uiso 1 1 calc R . .
H30C H 0.6178 0.8589 0.4247 0.046 Uiso 1 1 calc R . .
C31 C 0.29202(12) 0.89036(12) 0.36952(12) 0.0232(5) Uani 1 1 d . . .
H31 H 0.3047 0.8490 0.3902 0.028 Uiso 1 1 calc R . .
C32 C 0.26749(16) 0.92809(16) 0.41056(16) 0.0423(7) Uani 1 1 d U . .
H32A H 0.3037 0.9325 0.4557 0.064 Uiso 1 1 calc R . .
H32B H 0.2296 0.9073 0.4117 0.064 Uiso 1 1 calc R . .
H32C H 0.2535 0.9686 0.3905 0.064 Uiso 1 1 calc R . .
C33 C 0.23593(13) 0.88234(13) 0.29957(13) 0.0286(6) Uani 1 1 d . . .
H33A H 0.2218 0.9225 0.2786 0.043 Uiso 1 1 calc R . .
H33B H 0.1981 0.8619 0.3011 0.043 Uiso 1 1 calc R . .
H33C H 0.2517 0.8575 0.2739 0.043 Uiso 1 1 calc R . .
C34 C 0.37533(12) 0.64980(11) 0.39197(11) 0.0172(5) Uani 1 1 d . . .
C35 C 0.41098(12) 0.61011(11) 0.37117(12) 0.0211(5) Uani 1 1 d . . .
C36 C 0.37644(14) 0.56241(12) 0.32867(13) 0.0265(6) Uani 1 1 d . . .
H36 H 0.3996 0.5356 0.3136 0.032 Uiso 1 1 calc R . .
C37 C 0.30929(14) 0.55323(12) 0.30808(13) 0.0280(6) Uani 1 1 d . . .
H37 H 0.2866 0.5205 0.2790 0.034 Uiso 1 1 calc R . .
C38 C 0.27511(13) 0.59201(12) 0.32998(12) 0.0256(6) Uani 1 1 d . . .
H38 H 0.2291 0.5850 0.3161 0.031 Uiso 1 1 calc R . .
C39 C 0.30672(12) 0.64096(11) 0.37178(11) 0.0202(5) Uani 1 1 d . . .
C40 C 0.48594(13) 0.61549(12) 0.39657(13) 0.0253(5) Uani 1 1 d . . .
H40 H 0.5006 0.6551 0.4210 0.030 Uiso 1 1 calc R . .
C41 C 0.52221(15) 0.56396(15) 0.44581(17) 0.0419(7) Uani 1 1 d . . .
H41A H 0.5121 0.5665 0.4831 0.063 Uiso 1 1 calc R . .
H41B H 0.5704 0.5681 0.4620 0.063 Uiso 1 1 calc R . .
H41C H 0.5073 0.5244 0.4237 0.063 Uiso 1 1 calc R . .
C42 C 0.50562(15) 0.61646(14) 0.34075(16) 0.0375(7) Uani 1 1 d . . .
H42A H 0.4930 0.5777 0.3166 0.056 Uiso 1 1 calc R . .
H42B H 0.5540 0.6222 0.3595 0.056 Uiso 1 1 calc R . .
H42C H 0.4825 0.6501 0.3104 0.056 Uiso 1 1 calc R . .
C43 C 0.26670(12) 0.68185(12) 0.39444(12) 0.0244(5) Uani 1 1 d . . .
H43 H 0.2984 0.7113 0.4276 0.029 Uiso 1 1 calc R . .
C44 C 0.23404(15) 0.64407(15) 0.42862(15) 0.0382(7) Uani 1 1 d . . .
H44A H 0.2128 0.6716 0.4472 0.057 Uiso 1 1 calc R . .
H44B H 0.2682 0.6197 0.4642 0.057 Uiso 1 1 calc R . .
H44C H 0.2003 0.6169 0.3962 0.057 Uiso 1 1 calc R . .
C45 C 0.21334(14) 0.71897(14) 0.33738(14) 0.0322(6) Uani 1 1 d . . .
H45A H 0.2348 0.7450 0.3178 0.048 Uiso 1 1 calc R . .
H45B H 0.1890 0.7445 0.3543 0.048 Uiso 1 1 calc R . .
H45C H 0.1821 0.6911 0.3036 0.048 Uiso 1 1 calc R . .
C46 C 0.82021(13) 0.69465(12) 0.16633(11) 0.0231(5) Uani 1 1 d . . .
C47 C 0.87265(12) 0.64950(12) 0.18708(11) 0.0222(5) Uani 1 1 d . . .
C48 C 0.86462(13) 0.58438(12) 0.19272(11) 0.0237(5) Uani 1 1 d . . .
C49 C 0.91995(14) 0.54676(14) 0.21206(13) 0.0313(6) Uani 1 1 d . . .
H49 H 0.9148 0.5041 0.2161 0.038 Uiso 1 1 calc R . .
C50 C 0.98325(14) 0.56916(15) 0.22593(13) 0.0341(6) Uani 1 1 d U . .
H50 H 1.0197 0.5418 0.2382 0.041 Uiso 1 1 calc R . .
C51 C 0.99252(14) 0.62991(15) 0.22180(13) 0.0330(6) Uani 1 1 d U . .
H51 H 1.0356 0.6449 0.2319 0.040 Uiso 1 1 calc R . .
C52 C 0.93850(13) 0.67133(14) 0.20253(12) 0.0284(6) Uani 1 1 d . . .
C53 C 0.95043(15) 0.73380(15) 0.19720(13) 0.0354(7) Uani 1 1 d . . .
H53 H 0.9942 0.7472 0.2077 0.042 Uiso 1 1 calc R . .
C54 C 0.89973(16) 0.77494(15) 0.17708(14) 0.0370(7) Uani 1 1 d . . .
H54 H 0.9080 0.8169 0.1730 0.044 Uiso 1 1 calc R . .
C55 C 0.83529(15) 0.75538(13) 0.16239(13) 0.0316(6) Uani 1 1 d . . .
H55 H 0.8007 0.7849 0.1492 0.038 Uiso 1 1 calc R . .
C56 C 0.66300(16) 0.78739(13) 0.07520(15) 0.0371(7) Uani 1 1 d . . .
H56A H 0.6611 0.7966 0.1164 0.056 Uiso 1 1 calc R . .
H56B H 0.6191 0.7946 0.0374 0.056 Uiso 1 1 calc R . .
H56C H 0.6961 0.8138 0.0716 0.056 Uiso 1 1 calc R . .
C57 C 0.61176(15) 0.66091(15) 0.06252(16) 0.0453(8) Uani 1 1 d . . .
H57A H 0.6013 0.6686 0.0990 0.068 Uiso 0.50 1 calc PR A 1
H57B H 0.6207 0.6173 0.0610 0.068 Uiso 0.50 1 calc PR A 1
H57C H 0.5738 0.6732 0.0207 0.068 Uiso 0.50 1 calc PR A 1
H57D H 0.5959 0.6374 0.0214 0.068 Uiso 0.50 1 calc PR A 2
H57E H 0.5765 0.6888 0.0595 0.068 Uiso 0.50 1 calc PR A 2
H57F H 0.6234 0.6329 0.0998 0.068 Uiso 0.50 1 calc PR A 2
C58 C 0.70805(17) 0.69299(16) 0.00665(15) 0.0435(8) Uani 1 1 d U . .
H58A H 0.7467 0.7180 0.0137 0.065 Uiso 1 1 calc R . .
H58B H 0.6699 0.7044 -0.0354 0.065 Uiso 1 1 calc R . .
H58C H 0.7186 0.6498 0.0053 0.065 Uiso 1 1 calc R . .
C59 C 0.68665(15) 0.47843(13) 0.12202(16) 0.0373(7) Uani 1 1 d U . .
H59A H 0.6608 0.5135 0.0963 0.056 Uiso 1 1 calc R . .
H59B H 0.6840 0.4761 0.1637 0.056 Uiso 1 1 calc R . .
H59C H 0.6685 0.4409 0.0966 0.056 Uiso 1 1 calc R . .
C60 C 0.81956(19) 0.41830(16) 0.1886(2) 0.0522(8) Uani 1 1 d U . .
H60A H 0.8620 0.4132 0.1872 0.078 Uiso 1 1 calc R . .
H60B H 0.7915 0.3822 0.1693 0.078 Uiso 1 1 calc R . .
H60C H 0.8282 0.4232 0.2346 0.078 Uiso 1 1 calc R . .
C61 C 0.77977(17) 0.48804(16) 0.06039(15) 0.0425(7) Uani 1 1 d U . .
H61A H 0.7477 0.5178 0.0304 0.064 Uiso 1 1 calc R . .
H61B H 0.7688 0.4473 0.0403 0.064 Uiso 1 1 calc R . .
H61C H 0.8249 0.4993 0.0685 0.064 Uiso 1 1 calc R . .
C62 C 0.97627(13) 0.66851(13) 0.54780(12) 0.0252(5) Uani 1 1 d . . .
H62A H 0.9682 0.6776 0.5856 0.038 Uiso 1 1 calc R . .
H62B H 0.9903 0.7058 0.5340 0.038 Uiso 1 1 calc R . .
H62C H 1.0114 0.6376 0.5606 0.038 Uiso 1 1 calc R . .
C63 C 0.91292(12) 0.64468(11) 0.49110(11) 0.0180(5) Uani 1 1 d . . .
C64 C 0.86146(12) 0.62706(11) 0.50494(11) 0.0204(5) Uani 1 1 d . . .
H64 H 0.8717 0.6244 0.5502 0.025 Uiso 1 1 calc R . .
C65 C 0.79563(12) 0.61283(11) 0.45794(12) 0.0198(5) Uani 1 1 d . . .
C66 C 0.74362(13) 0.60983(15) 0.48151(13) 0.0309(6) Uani 1 1 d . . .
H66A H 0.6999 0.6203 0.4450 0.046 Uiso 0.52(5) 1 calc PR B 1
H66B H 0.7549 0.6388 0.5179 0.046 Uiso 0.52(5) 1 calc PR B 1
H66C H 0.7421 0.5684 0.4970 0.046 Uiso 0.52(5) 1 calc PR B 1
H66D H 0.7059 0.5850 0.4508 0.046 Uiso 0.48(5) 1 calc PR B 2
H66E H 0.7280 0.6512 0.4835 0.046 Uiso 0.48(5) 1 calc PR B 2
H66F H 0.7630 0.5914 0.5257 0.046 Uiso 0.48(5) 1 calc PR B 2
C67 C 0.95894(11) 0.66744(11) 0.41647(11) 0.0165(5) Uani 1 1 d . . .
C68 C 1.01256(12) 0.63101(11) 0.42222(11) 0.0186(5) Uani 1 1 d . . .
C69 C 1.05679(12) 0.65583(12) 0.40168(12) 0.0233(5) Uani 1 1 d . . .
H69 H 1.0929 0.6318 0.4043 0.028 Uiso 1 1 calc R . .
C70 C 1.04878(13) 0.71472(12) 0.37764(12) 0.0252(6) Uani 1 1 d . . .
H70 H 1.0797 0.7310 0.3644 0.030 Uiso 1 1 calc R . .
C71 C 0.99609(13) 0.75026(12) 0.37260(12) 0.0259(6) Uani 1 1 d . . .
H71 H 0.9915 0.7908 0.3563 0.031 Uiso 1 1 calc R . .
C72 C 0.94955(12) 0.72739(11) 0.39106(12) 0.0207(5) Uani 1 1 d . . .
C73 C 1.02379(12) 0.56600(12) 0.44923(12) 0.0221(5) Uani 1 1 d . . .
H73 H 0.9890 0.5569 0.4635 0.027 Uiso 1 1 calc R . .
C74 C 1.09249(13) 0.55850(13) 0.50952(14) 0.0321(6) Uani 1 1 d . . .
H74A H 1.1275 0.5659 0.4964 0.048 Uiso 1 1 calc R . .
H74B H 1.0969 0.5169 0.5269 0.048 Uiso 1 1 calc R . .
H74C H 1.0970 0.5879 0.5438 0.048 Uiso 1 1 calc R . .
C75 C 1.01615(14) 0.51940(13) 0.39583(14) 0.0331(6) Uani 1 1 d . . .
H75A H 0.9711 0.5222 0.3587 0.050 Uiso 1 1 calc R . .
H75B H 1.0235 0.4781 0.4145 0.050 Uiso 1 1 calc R . .
H75C H 1.0490 0.5281 0.3802 0.050 Uiso 1 1 calc R . .
C76 C 0.89002(13) 0.76561(12) 0.38309(14) 0.0280(6) Uani 1 1 d . . .
H76 H 0.8537 0.7364 0.3772 0.034 Uiso 1 1 calc R . .
C77 C 0.9048(2) 0.80283(18) 0.44337(19) 0.0575(9) Uani 1 1 d U . .
H77A H 0.9401 0.8324 0.4507 0.086 Uiso 1 1 calc R . .
H77B H 0.9195 0.7758 0.4819 0.086 Uiso 1 1 calc R . .
H77C H 0.8644 0.8247 0.4370 0.086 Uiso 1 1 calc R . .
C78 C 0.86272(18) 0.80626(16) 0.32247(16) 0.0465(8) Uani 1 1 d U . .
H78A H 0.8218 0.8261 0.3173 0.070 Uiso 1 1 calc R . .
H78B H 0.8529 0.7815 0.2832 0.070 Uiso 1 1 calc R . .
H78C H 0.8959 0.8374 0.3276 0.070 Uiso 1 1 calc R . .
C79 C 0.71144(12) 0.59294(11) 0.34539(11) 0.0191(5) Uani 1 1 d . . .
C80 C 0.68892(12) 0.53279(12) 0.32624(12) 0.0211(5) Uani 1 1 d . . .
C81 C 0.62616(13) 0.52406(13) 0.27227(13) 0.0282(6) Uani 1 1 d . . .
H81 H 0.6103 0.4837 0.2585 0.034 Uiso 1 1 calc R . .
C82 C 0.58679(13) 0.57307(13) 0.23857(13) 0.0300(6) Uani 1 1 d . . .
H82 H 0.5443 0.5664 0.2017 0.036 Uiso 1 1 calc R . .
C83 C 0.60922(13) 0.63190(13) 0.25848(13) 0.0266(6) Uani 1 1 d . . .
H83 H 0.5814 0.6653 0.2354 0.032 Uiso 1 1 calc R . .
C84 C 0.67161(12) 0.64349(12) 0.31154(12) 0.0212(5) Uani 1 1 d . . .
C85 C 0.73007(13) 0.47708(12) 0.36285(13) 0.0264(6) Uani 1 1 d . . .
H85 H 0.7742 0.4919 0.3978 0.032 Uiso 1 1 calc R . .
C86 C 0.69605(17) 0.44228(15) 0.39717(16) 0.0442(8) Uani 1 1 d . . .
H86A H 0.6527 0.4269 0.3639 0.066 Uiso 1 1 calc R . .
H86B H 0.6894 0.4698 0.4275 0.066 Uiso 1 1 calc R . .
H86C H 0.7242 0.4079 0.4221 0.066 Uiso 1 1 calc R . .
C87 C 0.74305(16) 0.43484(14) 0.31669(15) 0.0368(7) Uani 1 1 d . . .
H87A H 0.7711 0.4006 0.3421 0.055 Uiso 1 1 calc R . .
H87B H 0.7659 0.4576 0.2961 0.055 Uiso 1 1 calc R . .
H87C H 0.7005 0.4192 0.2823 0.055 Uiso 1 1 calc R . .
C88 C 0.69421(13) 0.70915(12) 0.33129(14) 0.0268(6) Uani 1 1 d . . .
H88 H 0.7421 0.7083 0.3655 0.032 Uiso 1 1 calc R . .
C89 C 0.65408(17) 0.73970(14) 0.36199(15) 0.0389(7) Uani 1 1 d . . .
H89A H 0.6719 0.7807 0.3775 0.058 Uiso 1 1 calc R . .
H89B H 0.6575 0.7152 0.3994 0.058 Uiso 1 1 calc R . .
H89C H 0.6072 0.7428 0.3287 0.058 Uiso 1 1 calc R . .
C90 C 0.68890(17) 0.74734(15) 0.27305(16) 0.0426(7) Uani 1 1 d U . .
H90A H 0.6425 0.7476 0.2382 0.064 Uiso 1 1 calc R . .
H90B H 0.7175 0.7297 0.2557 0.064 Uiso 1 1 calc R . .
H90C H 0.7033 0.7893 0.2879 0.064 Uiso 1 1 calc R . .
C91 C 0.4850(9) 0.4245(7) 0.2950(5) 0.050(2) Uani 0.693(3) 1 d PDU C 1
H91A H 0.4735 0.3816 0.2968 0.075 Uiso 0.693(3) 1 calc PR C 1
H91B H 0.4742 0.4487 0.3249 0.075 Uiso 0.693(3) 1 calc PR C 1
H91C H 0.5328 0.4278 0.3085 0.075 Uiso 0.693(3) 1 calc PR C 1
C92 C 0.4459(2) 0.4479(2) 0.2258(3) 0.0484(12) Uani 0.693(3) 1 d PDU C 1
H92A H 0.3977 0.4469 0.2132 0.058 Uiso 0.693(3) 1 calc PR C 1
H92B H 0.4585 0.4909 0.2238 0.058 Uiso 0.693(3) 1 calc PR C 1
C93 C 0.4583(4) 0.4111(4) 0.1783(4) 0.0741(19) Uani 0.693(3) 1 d PDU C 1
H93A H 0.4487 0.3679 0.1837 0.089 Uiso 0.693(3) 1 calc PR C 1
H93B H 0.5064 0.4139 0.1912 0.089 Uiso 0.693(3) 1 calc PR C 1
C94 C 0.4199(4) 0.4268(4) 0.1058(4) 0.082(2) Uani 0.693(3) 1 d PDU C 1
H94A H 0.4248 0.3925 0.0801 0.098 Uiso 0.693(3) 1 calc PR C 1
H94B H 0.3720 0.4297 0.0941 0.098 Uiso 0.693(3) 1 calc PR C 1
C95 C 0.4393(3) 0.4838(3) 0.0842(4) 0.0713(16) Uani 0.693(3) 1 d PDU C 1
H95A H 0.4408 0.5176 0.1138 0.086 Uiso 0.693(3) 1 calc PR C 1
H95B H 0.4049 0.4940 0.0389 0.086 Uiso 0.693(3) 1 calc PR C 1
C96 C 0.5079(3) 0.4792(4) 0.0849(4) 0.0744(19) Uani 0.693(3) 1 d PDU C 1
H96A H 0.5421 0.4682 0.1294 0.112 Uiso 0.693(3) 1 calc PR C 1
H96B H 0.5191 0.5186 0.0723 0.112 Uiso 0.693(3) 1 calc PR C 1
H96C H 0.5059 0.4478 0.0534 0.112 Uiso 0.693(3) 1 calc PR C 1
C91' C 0.4671(12) 0.5016(11) 0.0520(10) 0.135(8) Uani 0.229(6) 1 d PDU D 2
H91D H 0.4349 0.5299 0.0548 0.202 Uiso 0.229(6) 1 calc PR D 2
H91E H 0.4495 0.4863 0.0066 0.202 Uiso 0.229(6) 1 calc PR D 2
H91F H 0.5094 0.5229 0.0645 0.202 Uiso 0.229(6) 1 calc PR D 2
C92' C 0.4788(10) 0.4478(11) 0.0992(11) 0.098(5) Uani 0.229(6) 1 d PDU D 2
H92C H 0.4685 0.4084 0.0751 0.118 Uiso 0.229(6) 1 calc PR D 2
H92D H 0.5255 0.4470 0.1346 0.118 Uiso 0.229(6) 1 calc PR D 2
C93' C 0.4310(11) 0.4600(8) 0.1271(11) 0.079(5) Uani 0.229(6) 1 d PDU D 2
H93C H 0.3871 0.4730 0.0914 0.095 Uiso 0.229(6) 1 calc PR D 2
H93D H 0.4486 0.4929 0.1606 0.095 Uiso 0.229(6) 1 calc PR D 2
C94' C 0.4239(8) 0.4010(7) 0.1586(8) 0.076(4) Uani 0.229(6) 1 d PDU D 2
H94C H 0.3782 0.4001 0.1543 0.091 Uiso 0.229(6) 1 calc PR D 2
H94D H 0.4272 0.3666 0.1322 0.091 Uiso 0.229(6) 1 calc PR D 2
C95' C 0.4703(8) 0.3894(9) 0.2275(9) 0.066(4) Uani 0.229(6) 1 d PDU D 2
H95C H 0.5153 0.3869 0.2303 0.079 Uiso 0.229(6) 1 calc PR D 2
H95D H 0.4599 0.3481 0.2379 0.079 Uiso 0.229(6) 1 calc PR D 2
C96' C 0.476(3) 0.431(2) 0.2830(15) 0.059(10) Uani 0.229(6) 1 d PDU D 2
H96D H 0.4963 0.4697 0.2803 0.089 Uiso 0.229(6) 1 calc PR D 2
H96E H 0.5045 0.4114 0.3257 0.089 Uiso 0.229(6) 1 calc PR D 2
H96F H 0.4318 0.4384 0.2791 0.089 Uiso 0.229(6) 1 calc PR D 2
C91" C 0.4671(12) 0.5016(11) 0.0520(10) 0.135(8) Uani 0.078(5) 1 d PDU E 3
H91G H 0.4375 0.5340 0.0242 0.202 Uiso 0.078(5) 1 calc PR E 3
H91H H 0.4908 0.4832 0.0297 0.202 Uiso 0.078(5) 1 calc PR E 3
H91I H 0.4995 0.5189 0.0944 0.202 Uiso 0.078(5) 1 calc PR E 3
C92" C 0.426(2) 0.453(2) 0.0641(12) 0.091(9) Uani 0.078(5) 1 d PDU E 3
H92E H 0.3820 0.4691 0.0571 0.109 Uiso 0.078(5) 1 calc PR E 3
H92F H 0.4177 0.4170 0.0345 0.109 Uiso 0.078(5) 1 calc PR E 3
C93" C 0.4682(12) 0.435(2) 0.1356(17) 0.065(7) Uani 0.078(5) 1 d PDU E 3
H93E H 0.4873 0.4719 0.1629 0.078 Uiso 0.078(5) 1 calc PR E 3
H93F H 0.5054 0.4083 0.1399 0.078 Uiso 0.078(5) 1 calc PR E 3
C94" C 0.4239(8) 0.4010(7) 0.1586(8) 0.076(4) Uani 0.078(5) 1 d PDU E 3

loop_
_atom_site_aniso_label
_atom_site_aniso_U_11
_atom_site_aniso_U_22
_atom_site_aniso_U_33
_atom_site_aniso_U_23
_atom_site_aniso_U_13
_atom_site_aniso_U_12
Bi1 0.01880(5) 0.01713(5) 0.01344(4) 0.00019(3) 0.00638(3) -0.00326(3)
Bi2 0.01797(5) 0.01795(5) 0.01530(4) -0.00010(3) 0.00756(3) 0.00216(3)
Ge1 0.01715(12) 0.01559(12) 0.01405(11) -0.00072(9) 0.00822(9) -0.00197(9)
Ge2 0.01594(11) 0.01521(12) 0.01493(11) 0.00024(9) 0.00803(9) 0.00049(9)
Si1 0.0196(3) 0.0390(4) 0.0190(3) -0.0029(3) 0.0052(3) 0.0034(3)
Si2 0.0218(3) 0.0232(4) 0.0172(3) -0.0012(3) 0.0078(3) 0.0039(3)
Si3 0.0308(4) 0.0193(4) 0.0178(3) 0.0017(3) 0.0047(3) 0.0060(3)
Si4 0.0409(4) 0.0164(3) 0.0341(4) 0.0004(3) 0.0251(3) 0.0032(3)
O1 0.0224(9) 0.0188(8) 0.0131(7) -0.0015(6) 0.0054(7) 0.0000(7)
O2 0.0206(8) 0.0195(9) 0.0134(7) 0.0011(6) 0.0074(7) -0.0003(7)
N1 0.0203(10) 0.0238(11) 0.0154(9) 0.0024(8) 0.0070(8) 0.0024(8)
N2 0.0214(10) 0.0191(10) 0.0174(9) -0.0011(8) 0.0098(8) -0.0011(8)
N3 0.0169(10) 0.0153(10) 0.0156(9) -0.0002(8) 0.0071(8) -0.0019(8)
N4 0.0239(11) 0.0215(11) 0.0177(10) 0.0052(8) 0.0077(8) 0.0036(9)
N5 0.0245(11) 0.0226(11) 0.0206(10) -0.0013(8) 0.0113(9) 0.0053(9)
N6 0.0158(9) 0.0170(10) 0.0157(9) 0.0008(8) 0.0080(8) 0.0008(8)
N7 0.0187(10) 0.0205(10) 0.0172(9) 0.0004(8) 0.0101(8) -0.0013(8)
N11 0.0183(10) 0.0161(10) 0.0150(9) 0.0001(8) 0.0081(8) -0.0018(8)
C1 0.0329(14) 0.0211(13) 0.0127(11) -0.0006(9) 0.0115(10) 0.0019(11)
C2 0.0310(13) 0.0192(12) 0.0118(10) -0.0027(9) 0.0097(10) -0.0047(10)
C3 0.0259(13) 0.0235(13) 0.0141(11) -0.0017(9) 0.0094(10) -0.0047(10)
C4 0.0280(12) 0.0331(13) 0.0221(11) -0.0013(10) 0.0116(9) -0.0052(10)
C5 0.0337(15) 0.0506(19) 0.0241(13) -0.0052(13) 0.0136(12) -0.0229(14)
C6 0.0453(14) 0.0343(13) 0.0249(11) -0.0038(10) 0.0172(10) -0.0187(11)
C7 0.0520(18) 0.0233(14) 0.0179(12) -0.0036(10) 0.0184(12) -0.0105(12)
C8 0.0449(10) 0.0307(10) 0.0305(10) -0.0001(8) 0.0173(8) -0.0029(8)
C9 0.0461(11) 0.0319(10) 0.0318(10) -0.0003(8) 0.0191(8) 0.0056(8)
C10 0.0446(17) 0.0263(14) 0.0232(13) 0.0035(11) 0.0197(12) 0.0099(12)
C11 0.0250(14) 0.0480(17) 0.0356(15) -0.0081(13) 0.0059(12) -0.0115(13)
C12 0.0335(14) 0.0542(17) 0.0259(12) 0.0000(12) 0.0063(11) 0.0076(13)
C13 0.0319(13) 0.0527(15) 0.0433(14) -0.0091(12) 0.0191(11) 0.0024(11)
C14 0.0548(19) 0.0253(15) 0.0368(16) -0.0082(12) 0.0244(15) -0.0050(14)
C15 0.0283(15) 0.053(2) 0.0336(15) -0.0047(14) 0.0145(13) 0.0108(14)
C16 0.0337(15) 0.0464(18) 0.0198(13) -0.0011(12) 0.0068(12) 0.0115(13)
C17 0.0370(15) 0.0233(14) 0.0177(12) -0.0029(10) 0.0122(11) -0.0018(11)
C18 0.0166(11) 0.0219(13) 0.0155(11) -0.0023(9) 0.0066(9) -0.0023(9)
C19 0.0241(12) 0.0231(13) 0.0128(10) 0.0010(9) 0.0078(9) -0.0019(10)
C20 0.0178(11) 0.0210(12) 0.0171(11) 0.0019(9) 0.0079(9) -0.0002(9)
C21 0.0366(15) 0.0238(14) 0.0187(12) 0.0040(10) 0.0116(11) -0.0048(11)
C22 0.0255(12) 0.0158(12) 0.0121(10) -0.0022(9) 0.0089(9) -0.0020(10)
C23 0.0247(12) 0.0200(12) 0.0147(11) -0.0029(9) 0.0109(10) -0.0026(10)
C24 0.0306(14) 0.0214(13) 0.0215(12) -0.0009(10) 0.0137(11) -0.0064(11)
C25 0.0369(15) 0.0213(13) 0.0205(12) 0.0042(10) 0.0124(11) -0.0012(11)
C26 0.0283(13) 0.0224(13) 0.0201(12) 0.0036(10) 0.0072(10) 0.0040(11)
C27 0.0240(12) 0.0213(13) 0.0153(11) -0.0019(9) 0.0089(10) -0.0009(10)
C28 0.0222(12) 0.0213(13) 0.0232(12) -0.0007(10) 0.0118(10) -0.0030(10)
C29 0.0254(13) 0.0322(15) 0.0258(13) -0.0044(11) 0.0112(11) -0.0048(11)
C30 0.0297(14) 0.0328(15) 0.0354(15) -0.0061(12) 0.0200(12) -0.0022(12)
C31 0.0208(12) 0.0253(13) 0.0230(12) 0.0031(10) 0.0097(10) 0.0011(10)
C32 0.0410(11) 0.0483(11) 0.0415(11) -0.0047(8) 0.0223(8) -0.0019(8)
C33 0.0254(13) 0.0331(15) 0.0254(13) -0.0022(11) 0.0101(11) -0.0027(11)
C34 0.0213(12) 0.0164(12) 0.0131(10) 0.0028(9) 0.0073(9) -0.0029(9)
C35 0.0251(13) 0.0183(12) 0.0202(12) 0.0025(10) 0.0109(10) -0.0021(10)
C36 0.0356(15) 0.0188(13) 0.0254(13) -0.0029(10) 0.0144(11) -0.0022(11)
C37 0.0356(15) 0.0212(13) 0.0228(12) -0.0031(10) 0.0097(11) -0.0111(11)
C38 0.0246(13) 0.0268(14) 0.0229(12) 0.0021(11) 0.0089(10) -0.0099(11)
C39 0.0231(12) 0.0214(13) 0.0160(11) 0.0028(9) 0.0089(10) -0.0046(10)
C40 0.0237(13) 0.0213(13) 0.0322(14) -0.0017(11) 0.0140(11) 0.0015(10)
C41 0.0330(16) 0.0358(17) 0.0514(19) 0.0122(15) 0.0150(14) 0.0096(13)
C42 0.0366(16) 0.0369(17) 0.0499(18) -0.0054(14) 0.0292(15) -0.0032(13)
C43 0.0203(12) 0.0314(14) 0.0240(12) 0.0009(11) 0.0125(10) -0.0038(11)
C44 0.0341(16) 0.052(2) 0.0384(16) 0.0086(14) 0.0248(14) -0.0014(14)
C45 0.0272(14) 0.0396(17) 0.0324(14) 0.0062(13) 0.0161(12) 0.0056(12)
C46 0.0272(13) 0.0297(14) 0.0133(11) 0.0030(10) 0.0101(10) -0.0002(11)
C47 0.0250(13) 0.0320(14) 0.0122(11) -0.0008(10) 0.0108(10) -0.0006(11)
C48 0.0260(13) 0.0310(14) 0.0143(11) -0.0020(10) 0.0096(10) 0.0051(11)
C49 0.0310(15) 0.0362(16) 0.0243(13) -0.0029(12) 0.0109(11) 0.0103(12)
C50 0.0282(12) 0.0470(14) 0.0279(12) -0.0057(11) 0.0136(10) 0.0108(11)
C51 0.0265(12) 0.0510(15) 0.0253(11) -0.0040(11) 0.0150(10) 0.0000(11)
C52 0.0275(14) 0.0459(17) 0.0158(11) -0.0011(11) 0.0133(11) -0.0020(12)
C53 0.0328(15) 0.0527(19) 0.0253(14) 0.0006(13) 0.0175(12) -0.0123(14)
C54 0.0429(17) 0.0404(17) 0.0303(15) 0.0070(13) 0.0190(13) -0.0115(14)
C55 0.0366(16) 0.0318(15) 0.0258(13) 0.0078(12) 0.0139(12) 0.0001(12)
C56 0.0402(17) 0.0255(15) 0.0338(15) 0.0023(12) 0.0070(13) 0.0110(13)
C57 0.0294(16) 0.0374(18) 0.0447(18) 0.0103(14) -0.0037(14) 0.0020(13)
C58 0.0529(15) 0.0447(15) 0.0287(12) -0.0003(11) 0.0154(11) 0.0097(12)
C59 0.0440(15) 0.0228(14) 0.0509(18) -0.0079(13) 0.0267(14) -0.0073(12)
C60 0.0616(18) 0.0375(16) 0.0730(19) 0.0185(14) 0.0442(16) 0.0159(14)
C61 0.055(2) 0.0449(19) 0.0360(15) -0.0139(13) 0.0282(15) -0.0048(15)
C62 0.0262(13) 0.0300(14) 0.0161(11) -0.0015(10) 0.0070(10) -0.0042(11)
C63 0.0203(12) 0.0161(12) 0.0166(11) 0.0011(9) 0.0078(9) 0.0034(9)
C64 0.0243(13) 0.0256(13) 0.0136(11) 0.0017(10) 0.0106(10) 0.0022(10)
C65 0.0243(12) 0.0200(12) 0.0196(11) 0.0034(9) 0.0139(10) 0.0025(10)
C66 0.0248(13) 0.0512(18) 0.0205(12) 0.0014(12) 0.0137(11) 0.0002(12)
C67 0.0161(11) 0.0201(12) 0.0124(10) -0.0016(9) 0.0059(9) -0.0023(9)
C68 0.0175(11) 0.0216(12) 0.0155(11) -0.0034(9) 0.0066(9) -0.0012(10)
C69 0.0183(12) 0.0308(14) 0.0219(12) -0.0019(10) 0.0103(10) 0.0004(10)
C70 0.0238(13) 0.0321(15) 0.0232(12) -0.0002(11) 0.0137(11) -0.0084(11)
C71 0.0272(13) 0.0246(14) 0.0253(13) 0.0041(11) 0.0116(11) -0.0037(11)
C72 0.0210(12) 0.0203(12) 0.0198(11) -0.0002(10) 0.0087(10) -0.0023(10)
C73 0.0187(12) 0.0231(13) 0.0234(12) 0.0001(10) 0.0088(10) 0.0019(10)
C74 0.0239(14) 0.0292(15) 0.0344(15) 0.0071(12) 0.0059(12) 0.0020(11)
C75 0.0330(15) 0.0268(15) 0.0395(16) -0.0057(12) 0.0166(13) 0.0042(12)
C76 0.0270(14) 0.0198(13) 0.0407(15) 0.0073(11) 0.0188(12) 0.0024(11)
C77 0.0599(12) 0.0589(12) 0.0542(12) -0.0022(8) 0.0269(9) 0.0125(8)
C78 0.0498(15) 0.0457(15) 0.0395(14) 0.0031(12) 0.0170(12) 0.0175(12)
C79 0.0169(11) 0.0251(13) 0.0186(11) 0.0023(10) 0.0109(10) 0.0002(10)
C80 0.0203(12) 0.0233(13) 0.0214(12) 0.0025(10) 0.0112(10) -0.0008(10)
C81 0.0243(13) 0.0270(14) 0.0301(14) -0.0015(11) 0.0098(11) -0.0044(11)
C82 0.0179(12) 0.0370(16) 0.0281(13) -0.0010(12) 0.0047(11) -0.0021(11)
C83 0.0203(13) 0.0309(15) 0.0287(13) 0.0052(11) 0.0114(11) 0.0074(11)
C84 0.0187(12) 0.0245(13) 0.0241(12) 0.0020(10) 0.0131(10) 0.0033(10)
C85 0.0274(13) 0.0233(13) 0.0240(12) 0.0044(11) 0.0081(11) -0.0038(11)
C86 0.054(2) 0.0385(18) 0.0439(18) 0.0170(15) 0.0265(16) -0.0017(15)
C87 0.0437(17) 0.0279(15) 0.0367(16) 0.0054(13) 0.0169(14) 0.0071(13)
C88 0.0219(13) 0.0237(14) 0.0349(14) 0.0010(11) 0.0132(11) 0.0048(10)
C89 0.0511(19) 0.0338(17) 0.0397(16) -0.0089(13) 0.0279(15) 0.0020(14)
C90 0.0485(11) 0.0394(11) 0.0440(11) -0.0003(8) 0.0248(8) 0.0017(8)
C91 0.054(6) 0.037(4) 0.078(4) 0.015(3) 0.046(4) 0.013(4)
C92 0.037(3) 0.033(3) 0.074(3) -0.011(2) 0.025(3) -0.004(2)
C93 0.059(4) 0.098(5) 0.085(4) -0.028(3) 0.049(4) -0.027(4)
C94 0.071(4) 0.101(5) 0.086(4) -0.048(4) 0.046(3) -0.036(4)
C95 0.051(3) 0.081(4) 0.068(4) -0.014(3) 0.015(3) 0.013(3)
C96 0.069(4) 0.096(5) 0.066(4) -0.010(4) 0.037(4) -0.014(4)
C91' 0.139(16) 0.159(16) 0.092(13) 0.012(11) 0.042(11) -0.017(13)
C92' 0.094(12) 0.087(12) 0.113(13) -0.020(9) 0.048(9) -0.004(10)
C93' 0.079(11) 0.054(8) 0.097(10) -0.032(7) 0.033(8) -0.023(8)
C94' 0.057(8) 0.055(7) 0.103(8) -0.019(6) 0.026(7) 0.003(7)
C95' 0.042(8) 0.072(10) 0.098(9) -0.011(7) 0.044(7) 0.018(7)
C96' 0.051(16) 0.036(16) 0.097(13) -0.004(15) 0.038(14) 0.008(12)
C91" 0.139(16) 0.159(16) 0.092(13) 0.012(11) 0.042(11) -0.017(13)
C92" 0.101(16) 0.068(16) 0.060(11) -0.035(13) 0.001(12) -0.013(13)
C93" 0.037(12) 0.066(14) 0.076(12) -0.013(11) 0.012(10) 0.017(11)
C94" 0.057(8) 0.055(7) 0.103(8) -0.019(6) 0.026(7) 0.003(7)

loop_
_atom_type_symbol
_atom_type_description
_atom_type_scat_dispersion_real
_atom_type_scat_dispersion_imag
_atom_type_scat_source
C C 0.0033 0.0016 'International Tables Vol C Tables 4.2.6.8 and 6.1.1.4'
H H 0.0000 0.0000 'International Tables Vol C Tables 4.2.6.8 and 6.1.1.4'
N N 0.0061 0.0033 'International Tables Vol C Tables 4.2.6.8 and 6.1.1.4'
O O 0.0106 0.0060 'International Tables Vol C Tables 4.2.6.8 and 6.1.1.4'
Si Si 0.0817 0.0704 'International Tables Vol C Tables 4.2.6.8 and 6.1.1.4'
Ge Ge 0.1547 1.8001 'International Tables Vol C Tables 4.2.6.8 and 6.1.1.4'
Bi Bi -4.1077 10.2566 'International Tables Vol C Tables 4.2.6.8 and 6.1.1.4'

loop_
_geom_angle_atom_site_label_1
_geom_angle_atom_site_label_2
_geom_angle_atom_site_label_3
_geom_angle
O1 Bi1 N2 96.75(7)
O1 Bi1 N1 93.04(7)
N2 Bi1 N1 84.82(8)
O2 Bi2 N4 93.35(7)
O2 Bi2 N5 95.77(7)
N4 Bi2 N5 84.83(8)
O2 Bi2 Ge2 30.02(4)
N4 Bi2 Ge2 120.96(5)
N5 Bi2 Ge2 86.68(5)
O1 Ge1 N11 97.59(7)
O1 Ge1 N3 95.24(7)
N11 Ge1 N3 87.69(8)
O2 Ge2 N6 97.85(7)
O2 Ge2 N7 95.67(8)
N6 Ge2 N7 87.22(8)
N6 Ge2 Bi2 132.10(5)
N7 Ge2 Bi2 94.42(5)
N1 Si1 C12 111.63(13)
N1 Si1 C13 114.90(12)
C12 Si1 C13 109.73(15)
N1 Si1 C11 107.20(12)
C12 Si1 C11 108.10(15)
C13 Si1 C11 104.82(15)
N2 Si2 C15 111.82(12)
N2 Si2 C16 112.10(12)
C15 Si2 C16 107.85(14)
N2 Si2 C14 106.77(12)
C15 Si2 C14 108.82(15)
C16 Si2 C14 109.43(15)
N4 Si3 C58 108.66(13)
N4 Si3 C56 115.55(12)
C58 Si3 C56 109.23(15)
N4 Si3 C57 107.37(12)
C58 Si3 C57 110.75(16)
C56 Si3 C57 105.22(15)
N5 Si4 C61 109.32(13)
N5 Si4 C60 116.47(15)
C61 Si4 C60 109.34(16)
N5 Si4 C59 107.32(12)
C61 Si4 C59 108.54(15)
C60 Si4 C59 105.54(15)
Ge1 O1 Bi1 125.24(9)
Ge2 O2 Bi2 115.68(8)
C1 N1 Si1 125.38(17)
C1 N1 Bi1 116.83(15)
Si1 N1 Bi1 117.40(11)
C3 N2 Si2 119.47(16)
C3 N2 Bi1 112.59(15)
Si2 N2 Bi1 118.85(11)
C20 N3 C34 122.05(19)
C20 N3 Ge1 125.09(16)
C34 N3 Ge1 112.86(14)
C46 N4 Si3 122.41(16)
C46 N4 Bi2 115.99(15)
Si3 N4 Bi2 120.13(11)
C48 N5 Si4 124.42(17)
C48 N5 Bi2 116.47(16)
Si4 N5 Bi2 118.99(11)
C63 N6 C67 121.81(19)
C63 N6 Ge2 123.47(16)
C67 N6 Ge2 113.29(14)
C65 N7 C79 122.9(2)
C65 N7 Ge2 124.36(16)
C79 N7 Ge2 112.22(14)
C18 N11 C22 121.13(19)
C18 N11 Ge1 125.32(16)
C22 N11 Ge1 112.49(14)
C10 C1 N1 118.5(2)
C10 C1 C2 118.0(2)
N1 C1 C2 123.5(2)
C3 C2 C7 116.2(2)
C3 C2 C1 126.0(2)
C7 C2 C1 117.8(2)
C4 C3 N2 116.4(2)
C4 C3 C2 120.5(2)
N2 C3 C2 123.1(2)
C3 C4 C5 122.0(3)
C3 C4 H4 119.0
C5 C4 H4 119.0
C6 C5 C4 119.2(3)
C6 C5 H5 120.4
C4 C5 H5 120.4
C5 C6 C7 121.8(3)
C5 C6 H6 119.1
C7 C6 H6 119.1
C8 C7 C6 119.4(3)
C8 C7 C2 120.4(3)
C6 C7 C2 120.2(3)
C9 C8 C7 120.4(3)
C9 C8 H8 119.8
C7 C8 H8 119.8
C8 C9 C10 120.6(3)
C8 C9 H9 119.7
C10 C9 H9 119.7
C1 C10 C9 122.5(3)
C1 C10 H10 118.8
C9 C10 H10 118.8
Si1 C11 H11A 109.5
Si1 C11 H11B 109.5
H11A C11 H11B 109.5
Si1 C11 H11C 109.5
H11A C11 H11C 109.5
H11B C11 H11C 109.5
Si1 C12 H12A 109.5
Si1 C12 H12B 109.5
H12A C12 H12B 109.5
Si1 C12 H12C 109.5
H12A C12 H12C 109.5
H12B C12 H12C 109.5
Si1 C13 H13A 109.5
Si1 C13 H13B 109.5
H13A C13 H13B 109.5
Si1 C13 H13C 109.5
H13A C13 H13C 109.5
H13B C13 H13C 109.5
Si2 C14 H14A 109.5
Si2 C14 H14B 109.5
H14A C14 H14B 109.5
Si2 C14 H14C 109.5
H14A C14 H14C 109.5
H14B C14 H14C 109.5
Si2 C15 H15A 109.5
Si2 C15 H15B 109.5
H15A C15 H15B 109.5
Si2 C15 H15C 109.5
H15A C15 H15C 109.5
H15B C15 H15C 109.5
Si2 C16 H16A 109.5
Si2 C16 H16B 109.5
H16A C16 H16B 109.5
Si2 C16 H16C 109.5
H16A C16 H16C 109.5
H16B C16 H16C 109.5
C18 C17 H17A 109.5
C18 C17 H17B 109.5
H17A C17 H17B 109.5
C18 C17 H17C 109.5
H17A C17 H17C 109.5
H17B C17 H17C 109.5
N11 C18 C19 123.5(2)
N11 C18 C17 119.7(2)
C19 C18 C17 116.7(2)
C20 C19 C18 126.8(2)
C20 C19 H19 116.6
C18 C19 H19 116.6
N3 C20 C19 122.9(2)
N3 C20 C21 119.7(2)
C19 C20 C21 117.4(2)
C20 C21 H21A 109.5
C20 C21 H21B 109.5
H21A C21 H21B 109.5
C20 C21 H21C 109.5
H21A C21 H21C 109.5
H21B C21 H21C 109.5
C27 C22 C23 121.5(2)
C27 C22 N11 119.3(2)
C23 C22 N11 119.1(2)
C24 C23 C22 117.9(2)
C24 C23 C28 119.3(2)
C22 C23 C28 122.8(2)
C25 C24 C23 121.3(2)
C25 C24 H24 119.4
C23 C24 H24 119.3
C24 C25 C26 119.8(2)
C24 C25 H25 120.1
C26 C25 H25 120.1
C25 C26 C27 121.6(2)
C25 C26 H26 119.2
C27 C26 H26 119.2
C26 C27 C22 117.9(2)
C26 C27 C31 120.0(2)
C22 C27 C31 122.1(2)
C23 C28 C30 111.2(2)
C23 C28 C29 110.6(2)
C30 C28 C29 110.7(2)
C23 C28 H28 108.1
C30 C28 H28 108.1
C29 C28 H28 108.1
C28 C29 H29A 109.5
C28 C29 H29B 109.5
H29A C29 H29B 109.5
C28 C29 H29C 109.5
H29A C29 H29C 109.5
H29B C29 H29C 109.5
C28 C30 H30A 109.5
C28 C30 H30B 109.5
H30A C30 H30B 109.5
C28 C30 H30C 109.5
H30A C30 H30C 109.5
H30B C30 H30C 109.5
C33 C31 C27 112.4(2)
C33 C31 C32 110.0(2)
C27 C31 C32 110.6(2)
C33 C31 H31 107.9
C27 C31 H31 107.9
C32 C31 H31 107.9
C31 C32 H32A 109.5
C31 C32 H32B 109.5
H32A C32 H32B 109.5
C31 C32 H32C 109.5
H32A C32 H32C 109.5
H32B C32 H32C 109.5
C31 C33 H33A 109.5
C31 C33 H33B 109.5
H33A C33 H33B 109.5
C31 C33 H33C 109.5
H33A C33 H33C 109.5
H33B C33 H33C 109.5
C35 C34 C39 121.3(2)
C35 C34 N3 118.8(2)
C39 C34 N3 119.6(2)
C36 C35 C34 118.2(2)
C36 C35 C40 119.4(2)
C34 C35 C40 122.3(2)
C37 C36 C35 121.3(3)
C37 C36 H36 119.3
C35 C36 H36 119.3
C36 C37 C38 119.8(2)
C36 C37 H37 120.1
C38 C37 H37 120.1
C37 C38 C39 121.5(2)
C37 C38 H38 119.2
C39 C38 H38 119.2
C38 C39 C34 117.9(2)
C38 C39 C43 119.2(2)
C34 C39 C43 123.0(2)
C35 C40 C42 112.7(2)
C35 C40 C41 110.2(2)
C42 C40 C41 110.9(2)
C35 C40 H40 107.6
C42 C40 H40 107.6
C41 C40 H40 107.6
C40 C41 H41A 109.5
C40 C41 H41B 109.5
H41A C41 H41B 109.5
C40 C41 H41C 109.5
H41A C41 H41C 109.5
H41B C41 H41C 109.5
C40 C42 H42A 109.5
C40 C42 H42B 109.5
H42A C42 H42B 109.5
C40 C42 H42C 109.5
H42A C42 H42C 109.5
H42B C42 H42C 109.5
C39 C43 C45 112.4(2)
C39 C43 C44 110.8(2)
C45 C43 C44 109.9(2)
C39 C43 H43 107.8
C45 C43 H43 107.8
C44 C43 H43 107.8
C43 C44 H44A 109.5
C43 C44 H44B 109.5
H44A C44 H44B 109.5
C43 C44 H44C 109.5
H44A C44 H44C 109.5
H44B C44 H44C 109.5
C43 C45 H45A 109.5
C43 C45 H45B 109.5
H45A C45 H45B 109.5
C43 C45 H45C 109.5
H45A C45 H45C 109.5
H45B C45 H45C 109.5
C55 C46 N4 117.1(2)
C55 C46 C47 119.2(2)
N4 C46 C47 123.6(2)
C52 C47 C46 116.8(2)
C52 C47 C48 117.5(2)
C46 C47 C48 125.7(2)
C49 C48 N5 118.0(2)
C49 C48 C47 118.7(2)
N5 C48 C47 123.3(2)
C48 C49 C50 122.6(3)
C48 C49 H49 118.7
C50 C49 H49 118.7
C51 C50 C49 120.1(3)
C51 C50 H50 120.0
C49 C50 H50 120.0
C50 C51 C52 120.7(3)
C50 C51 H51 119.7
C52 C51 H51 119.7
C53 C52 C51 118.4(3)
C53 C52 C47 121.1(3)
C51 C52 C47 120.5(3)
C54 C53 C52 120.4(3)
C54 C53 H53 119.8
C52 C53 H53 119.8
C53 C54 C55 119.9(3)
C53 C54 H54 120.0
C55 C54 H54 120.0
C46 C55 C54 122.5(3)
C46 C55 H55 118.8
C54 C55 H55 118.8
Si3 C56 H56A 109.5
Si3 C56 H56B 109.5
H56A C56 H56B 109.5
Si3 C56 H56C 109.5
H56A C56 H56C 109.5
H56B C56 H56C 109.5
Si3 C57 H57A 109.5
Si3 C57 H57B 109.5
Si3 C57 H57C 109.5
Si3 C57 H57D 109.5
Si3 C57 H57E 109.5
H57D C57 H57E 109.5
Si3 C57 H57F 109.5
H57D C57 H57F 109.5
H57E C57 H57F 109.5
Si3 C58 H58A 109.5
Si3 C58 H58B 109.5
H58A C58 H58B 109.5
Si3 C58 H58C 109.5
H58A C58 H58C 109.5
H58B C58 H58C 109.5
Si4 C59 H59A 109.5
Si4 C59 H59B 109.5
H59A C59 H59B 109.5
Si4 C59 H59C 109.5
H59A C59 H59C 109.5
H59B C59 H59C 109.5
Si4 C60 H60A 109.5
Si4 C60 H60B 109.5
H60A C60 H60B 109.5
Si4 C60 H60C 109.5
H60A C60 H60C 109.5
H60B C60 H60C 109.5
Si4 C61 H61A 109.5
Si4 C61 H61B 109.5
H61A C61 H61B 109.5
Si4 C61 H61C 109.5
H61A C61 H61C 109.5
H61B C61 H61C 109.5
C63 C62 H62A 109.5
C63 C62 H62B 109.5
H62A C62 H62B 109.5
C63 C62 H62C 109.5
H62A C62 H62C 109.5
H62B C62 H62C 109.5
N6 C63 C64 123.3(2)
N6 C63 C62 119.2(2)
C64 C63 C62 117.5(2)
C63 C64 C65 126.0(2)
C63 C64 H64 117.0
C65 C64 H64 117.0
N7 C65 C64 122.1(2)
N7 C65 C66 120.3(2)
C64 C65 C66 117.6(2)
C65 C66 H66A 109.5
C65 C66 H66B 109.5
C65 C66 H66C 109.5
C65 C66 H66D 109.5
C65 C66 H66E 109.5
H66D C66 H66E 109.5
C65 C66 H66F 109.5
H66D C66 H66F 109.5
H66E C66 H66F 109.5
C68 C67 C72 121.7(2)
C68 C67 N6 119.6(2)
C72 C67 N6 118.4(2)
C69 C68 C67 117.9(2)
C69 C68 C73 119.2(2)
C67 C68 C73 122.9(2)
C70 C69 C68 121.0(2)
C70 C69 H69 119.5
C68 C69 H69 119.5
C69 C70 C71 120.6(2)
C69 C70 H70 119.7
C71 C70 H70 119.7
C70 C71 C72 120.9(2)
C70 C71 H71 119.5
C72 C71 H71 119.5
C71 C72 C67 117.8(2)
C71 C72 C76 121.0(2)
C67 C72 C76 121.1(2)
C68 C73 C74 111.9(2)
C68 C73 C75 111.3(2)
C74 C73 C75 109.6(2)
C68 C73 H73 108.0
C74 C73 H73 108.0
C75 C73 H73 108.0
C73 C74 H74A 109.5
C73 C74 H74B 109.5
H74A C74 H74B 109.5
C73 C74 H74C 109.5
H74A C74 H74C 109.5
H74B C74 H74C 109.5
C73 C75 H75A 109.5
C73 C75 H75B 109.5
H75A C75 H75B 109.5
C73 C75 H75C 109.5
H75A C75 H75C 109.5
H75B C75 H75C 109.5
C77 C76 C78 110.0(3)
C77 C76 C72 112.3(2)
C78 C76 C72 113.3(2)
C77 C76 H76 106.9
C78 C76 H76 106.9
C72 C76 H76 106.9
C76 C77 H77A 109.5
C76 C77 H77B 109.5
H77A C77 H77B 109.5
C76 C77 H77C 109.5
H77A C77 H77C 109.5
H77B C77 H77C 109.5
C76 C78 H78A 109.5
C76 C78 H78B 109.5
H78A C78 H78B 109.5
C76 C78 H78C 109.5
H78A C78 H78C 109.5
H78B C78 H78C 109.5
C80 C79 C84 121.1(2)
C80 C79 N7 118.7(2)
C84 C79 N7 119.8(2)
C81 C80 C79 118.4(2)
C81 C80 C85 119.1(2)
C79 C80 C85 122.5(2)
C82 C81 C80 121.0(3)
C82 C81 H81 119.5
C80 C81 H81 119.5
C81 C82 C83 119.9(2)
C81 C82 H82 120.1
C83 C82 H82 120.1
C82 C83 C84 121.7(2)
C82 C83 H83 119.1
C84 C83 H83 119.1
C83 C84 C79 117.8(2)
C83 C84 C88 119.7(2)
C79 C84 C88 122.5(2)
C80 C85 C87 111.7(2)
C80 C85 C86 110.7(2)
C87 C85 C86 110.7(2)
C80 C85 H85 107.9
C87 C85 H85 107.9
C86 C85 H85 107.9
C85 C86 H86A 109.5
C85 C86 H86B 109.5
H86A C86 H86B 109.5
C85 C86 H86C 109.5
H86A C86 H86C 109.5
H86B C86 H86C 109.5
C85 C87 H87A 109.5
C85 C87 H87B 109.5
H87A C87 H87B 109.5
C85 C87 H87C 109.5
H87A C87 H87C 109.5
H87B C87 H87C 109.5
C84 C88 C90 112.3(2)
C84 C88 C89 111.0(2)
C90 C88 C89 109.5(2)
C84 C88 H88 108.0
C90 C88 H88 108.0
C89 C88 H88 108.0
C88 C89 H89A 109.5
C88 C89 H89B 109.5
H89A C89 H89B 109.5
C88 C89 H89C 109.5
H89A C89 H89C 109.5
H89B C89 H89C 109.5
C88 C90 H90A 109.5
C88 C90 H90B 109.5
H90A C90 H90B 109.5
C88 C90 H90C 109.5
H90A C90 H90C 109.5
H90B C90 H90C 109.5
C92 C91 H91A 109.5
C92 C91 H91B 109.5
H91A C91 H91B 109.5
C92 C91 H91C 109.5
H91A C91 H91C 109.5
H91B C91 H91C 109.5
C93 C92 C91 111.5(7)
C93 C92 H92A 109.3
C91 C92 H92A 109.3
C93 C92 H92B 109.3
C91 C92 H92B 109.3
H92A C92 H92B 108.0
C92 C93 C94 118.1(7)
C92 C93 H93A 107.8
C94 C93 H93A 107.8
C92 C93 H93B 107.8
C94 C93 H93B 107.8
H93A C93 H93B 107.1
C95 C94 C93 116.6(6)
C95 C94 H94A 108.1
C93 C94 H94A 108.1
C95 C94 H94B 108.1
C93 C94 H94B 108.1
H94A C94 H94B 107.3
C94 C95 C96 113.1(6)
C94 C95 H95A 109.0
C96 C95 H95A 109.0
C94 C95 H95B 109.0
C96 C95 H95B 109.0
H95A C95 H95B 107.8
C95 C96 H96A 109.5
C95 C96 H96B 109.5
H96A C96 H96B 109.5
C95 C96 H96C 109.5
H96A C96 H96C 109.5
H96B C96 H96C 109.5
C92' C91' H91D 109.5
C92' C91' H91E 109.5
H91D C91' H91E 109.5
C92' C91' H91F 109.5
H91D C91' H91F 109.5
H91E C91' H91F 109.5
C93' C92' C91' 103.5(16)
C93' C92' H92C 111.1
C91' C92' H92C 111.1
C93' C92' H92D 111.1
C91' C92' H92D 111.1
H92C C92' H92D 109.0
C92' C93' C94' 107.5(14)
C92' C93' H93C 110.2
C94' C93' H93C 110.2
C92' C93' H93D 110.2
C94' C93' H93D 110.2
H93C C93' H93D 108.5
C95' C94' C93' 118.6(15)
C95' C94' H94C 107.7
C93' C94' H94C 107.7
C95' C94' H94D 107.7
C93' C94' H94D 107.7
H94C C94' H94D 107.1
C94' C95' C96' 123(2)
C94' C95' H95C 106.7
C96' C95' H95C 106.7
C94' C95' H95D 106.7
C96' C95' H95D 106.7
H95C C95' H95D 106.6
C95' C96' H96D 109.5
C95' C96' H96E 109.5
H96D C96' H96E 109.5
C95' C96' H96F 109.5
H96D C96' H96F 109.5
H96E C96' H96F 109.5
C93" C92" H92E 111.0
C93" C92" H92F 111.0
H92E C92" H92F 109.0
C92" C93" H93E 110.2
C92" C93" H93F 110.2
H93E C93" H93F 108.5

loop_
_geom_bond_atom_site_label_1
_geom_bond_atom_site_label_2
_geom_bond_distance
Bi1 O1 2.0500(16)
Bi1 N2 2.139(2)
Bi1 N1 2.162(2)
Bi2 O2 2.0569(15)
Bi2 N4 2.133(2)
Bi2 N5 2.149(2)
Bi2 Ge2 3.2899(2)
Ge1 O1 1.8245(16)
Ge1 N11 2.0277(19)
Ge1 N3 2.0584(19)
Ge2 O2 1.8266(16)
Ge2 N6 1.9976(19)
Ge2 N7 2.042(2)
Si1 N1 1.740(2)
Si1 C12 1.869(3)
Si1 C13 1.872(3)
Si1 C11 1.874(3)
Si2 N2 1.732(2)
Si2 C15 1.857(3)
Si2 C16 1.868(3)
Si2 C14 1.869(3)
Si3 N4 1.735(2)
Si3 C58 1.863(3)
Si3 C56 1.863(3)
Si3 C57 1.867(3)
Si4 N5 1.730(2)
Si4 C61 1.864(3)
Si4 C60 1.864(3)
Si4 C59 1.871(3)
N1 C1 1.413(3)
N2 C3 1.425(3)
N3 C20 1.330(3)
N3 C34 1.435(3)
N4 C46 1.414(3)
N5 C48 1.412(3)
N6 C63 1.332(3)
N6 C67 1.439(3)
N7 C65 1.325(3)
N7 C79 1.435(3)
N11 C18 1.327(3)
N11 C22 1.445(3)
C1 C10 1.391(4)
C1 C2 1.454(4)
C2 C3 1.440(4)
C2 C7 1.448(4)
C3 C4 1.381(4)
C4 C5 1.406(4)
C4 H4 0.9500
C5 C6 1.353(5)
C5 H5 0.9500
C6 C7 1.417(4)
C6 H6 0.9500
C7 C8 1.411(4)
C8 C9 1.354(4)
C8 H8 0.9500
C9 C10 1.406(4)
C9 H9 0.9500
C10 H10 0.9500
C11 H11A 0.9800
C11 H11B 0.9800
C11 H11C 0.9800
C12 H12A 0.9800
C12 H12B 0.9800
C12 H12C 0.9800
C13 H13A 0.9800
C13 H13B 0.9800
C13 H13C 0.9800
C14 H14A 0.9800
C14 H14B 0.9800
C14 H14C 0.9800
C15 H15A 0.9800
C15 H15B 0.9800
C15 H15C 0.9800
C16 H16A 0.9800
C16 H16B 0.9800
C16 H16C 0.9800
C17 C18 1.510(3)
C17 H17A 0.9800
C17 H17B 0.9800
C17 H17C 0.9800
C18 C19 1.406(3)
C19 C20 1.396(3)
C19 H19 0.9500
C20 C21 1.512(3)
C21 H21A 0.9800
C21 H21B 0.9800
C21 H21C 0.9800
C22 C27 1.406(3)
C22 C23 1.408(3)
C23 C24 1.400(3)
C23 C28 1.523(3)
C24 C25 1.379(4)
C24 H24 0.9500
C25 C26 1.382(4)
C25 H25 0.9500
C26 C27 1.395(3)
C26 H26 0.9500
C27 C31 1.521(3)
C28 C30 1.531(3)
C28 C29 1.533(3)
C28 H28 1.0000
C29 H29A 0.9800
C29 H29B 0.9800
C29 H29C 0.9800
C30 H30A 0.9800
C30 H30B 0.9800
C30 H30C 0.9800
C31 C33 1.520(3)
C31 C32 1.532(4)
C31 H31 1.0000
C32 H32A 0.9800
C32 H32B 0.9800
C32 H32C 0.9800
C33 H33A 0.9800
C33 H33B 0.9800
C33 H33C 0.9800
C34 C35 1.408(3)
C34 C39 1.412(3)
C35 C36 1.393(3)
C35 C40 1.521(3)
C36 C37 1.381(4)
C36 H36 0.9500
C37 C38 1.387(4)
C37 H37 0.9500
C38 C39 1.392(4)
C38 H38 0.9500
C39 C43 1.523(4)
C40 C42 1.531(4)
C40 C41 1.534(4)
C40 H40 1.0000
C41 H41A 0.9800
C41 H41B 0.9800
C41 H41C 0.9800
C42 H42A 0.9800
C42 H42B 0.9800
C42 H42C 0.9800
C43 C45 1.535(4)
C43 C44 1.539(4)
C43 H43 1.0000
C44 H44A 0.9800
C44 H44B 0.9800
C44 H44C 0.9800
C45 H45A 0.9800
C45 H45B 0.9800
C45 H45C 0.9800
C46 C55 1.386(4)
C46 C47 1.445(4)
C47 C52 1.443(4)
C47 C48 1.451(4)
C48 C49 1.388(4)
C49 C50 1.404(4)
C49 H49 0.9500
C50 C51 1.357(4)
C50 H50 0.9500
C51 C52 1.418(4)
C51 H51 0.9500
C52 C53 1.410(4)
C53 C54 1.360(5)
C53 H53 0.9500
C54 C55 1.402(4)
C54 H54 0.9500
C55 H55 0.9500
C56 H56A 0.9800
C56 H56B 0.9800
C56 H56C 0.9800
C57 H57A 0.9800
C57 H57B 0.9800
C57 H57C 0.9800
C57 H57D 0.9800
C57 H57E 0.9800
C57 H57F 0.9800
C58 H58A 0.9800
C58 H58B 0.9800
C58 H58C 0.9800
C59 H59A 0.9800
C59 H59B 0.9800
C59 H59C 0.9800
C60 H60A 0.9800
C60 H60B 0.9800
C60 H60C 0.9800
C61 H61A 0.9800
C61 H61B 0.9800
C61 H61C 0.9800
C62 C63 1.511(3)
C62 H62A 0.9800
C62 H62B 0.9800
C62 H62C 0.9800
C63 C64 1.393(3)
C64 C65 1.409(3)
C64 H64 0.9500
C65 C66 1.504(3)
C66 H66A 0.9800
C66 H66B 0.9800
C66 H66C 0.9800
C66 H66D 0.9800
C66 H66E 0.9800
C66 H66F 0.9800
C67 C68 1.406(3)
C67 C72 1.411(3)
C68 C69 1.396(3)
C68 C73 1.525(3)
C69 C70 1.380(4)
C69 H69 0.9500
C70 C71 1.382(4)
C70 H70 0.9500
C71 C72 1.395(4)
C71 H71 0.9500
C72 C76 1.523(4)
C73 C74 1.534(3)
C73 C75 1.536(4)
C73 H73 1.0000
C74 H74A 0.9800
C74 H74B 0.9800
C74 H74C 0.9800
C75 H75A 0.9800
C75 H75B 0.9800
C75 H75C 0.9800
C76 C77 1.497(5)
C76 C78 1.515(4)
C76 H76 1.0000
C77 H77A 0.9800
C77 H77B 0.9800
C77 H77C 0.9800
C78 H78A 0.9800
C78 H78B 0.9800
C78 H78C 0.9800
C79 C80 1.407(4)
C79 C84 1.410(3)
C80 C81 1.396(3)
C80 C85 1.527(3)
C81 C82 1.379(4)
C81 H81 0.9500
C82 C83 1.382(4)
C82 H82 0.9500
C83 C84 1.392(4)
C83 H83 0.9500
C84 C88 1.522(4)
C85 C87 1.528(4)
C85 C86 1.530(4)
C85 H85 1.0000
C86 H86A 0.9800
C86 H86B 0.9800
C86 H86C 0.9800
C87 H87A 0.9800
C87 H87B 0.9800
C87 H87C 0.9800
C88 C90 1.527(4)
C88 C89 1.532(4)
C88 H88 1.0000
C89 H89A 0.9800
C89 H89B 0.9800
C89 H89C 0.9800
C90 H90A 0.9800
C90 H90B 0.9800
C90 H90C 0.9800
C91 C92 1.498(13)
C91 H91A 0.9800
C91 H91B 0.9800
C91 H91C 0.9800
C92 C93 1.475(8)
C92 H92A 0.9900
C92 H92B 0.9900
C93 C94 1.510(9)
C93 H93A 0.9900
C93 H93B 0.9900
C94 C95 1.481(10)
C94 H94A 0.9900
C94 H94B 0.9900
C95 C96 1.546(9)
C95 H95A 0.9900
C95 H95B 0.9900
C96 H96A 0.9800
C96 H96B 0.9800
C96 H96C 0.9800
C91' C92' 1.53(2)
C91' H91D 0.9800
C91' H91E 0.9800
C91' H91F 0.9800
C92' C93' 1.510(18)
C92' H92C 0.9900
C92' H92D 0.9900
C93' C94' 1.523(16)
C93' H93C 0.9900
C93' H93D 0.9900
C94' C95' 1.453(17)
C94' H94C 0.9900
C94' H94D 0.9900
C95' C96' 1.51(2)
C95' H95C 0.9900
C95' H95D 0.9900
C96' H96D 0.9800
C96' H96E 0.9800
C96' H96F 0.9800
C92" C93" 1.510(18)
C92" H92E 0.9900
C92" H92F 0.9900
C93" H93E 0.9900
C93" H93F 0.9900

loop_
_geom_torsion_atom_site_label_1
_geom_torsion_atom_site_label_2
_geom_torsion_atom_site_label_3
_geom_torsion_atom_site_label_4
_geom_torsion
N4 Bi2 Ge2 O2 25.60(11)
N5 Bi2 Ge2 O2 107.56(11)
O2 Bi2 Ge2 N6 3.35(12)
N4 Bi2 Ge2 N6 28.95(10)
N5 Bi2 Ge2 N6 110.90(9)
O2 Bi2 Ge2 N7 93.59(11)
N4 Bi2 Ge2 N7 119.19(9)
N5 Bi2 Ge2 N7 -158.86(8)
N11 Ge1 O1 Bi1 -167.96(10)
N3 Ge1 O1 Bi1 -79.60(11)
N2 Bi1 O1 Ge1 -62.71(11)
N1 Bi1 O1 Ge1 -147.84(11)
N6 Ge2 O2 Bi2 -177.49(9)
N7 Ge2 O2 Bi2 -89.53(9)
N4 Bi2 O2 Ge2 -158.21(9)
N5 Bi2 O2 Ge2 -73.07(10)
C12 Si1 N1 C1 53.4(2)
C13 Si1 N1 C1 -72.3(2)
C11 Si1 N1 C1 171.7(2)
C12 Si1 N1 Bi1 -133.97(14)
C13 Si1 N1 Bi1 100.26(16)
C11 Si1 N1 Bi1 -15.77(16)
O1 Bi1 N1 C1 46.82(17)
N2 Bi1 N1 C1 -49.68(17)
O1 Bi1 N1 Si1 -126.40(11)
N2 Bi1 N1 Si1 137.10(12)
C15 Si2 N2 C3 64.3(2)
C16 Si2 N2 C3 -56.9(2)
C14 Si2 N2 C3 -176.7(2)
C15 Si2 N2 Bi1 -151.06(14)
C16 Si2 N2 Bi1 87.68(15)
C14 Si2 N2 Bi1 -32.14(16)
O1 Bi1 N2 C3 -35.34(16)
N1 Bi1 N2 C3 57.12(16)
O1 Bi1 N2 Si2 177.76(11)
N1 Bi1 N2 Si2 -89.78(12)
O1 Ge1 N3 C20 -125.08(19)
N11 Ge1 N3 C20 -27.67(19)
O1 Ge1 N3 C34 54.60(16)
N11 Ge1 N3 C34 152.02(16)
C58 Si3 N4 C46 45.8(2)
C56 Si3 N4 C46 -77.3(2)
C57 Si3 N4 C46 165.7(2)
C58 Si3 N4 Bi2 -119.78(15)
C56 Si3 N4 Bi2 117.08(16)
C57 Si3 N4 Bi2 0.05(18)
O2 Bi2 N4 C46 43.20(18)
N5 Bi2 N4 C46 -52.30(17)
Ge2 Bi2 N4 C46 30.69(19)
O2 Bi2 N4 Si3 -150.30(12)
N5 Bi2 N4 Si3 114.20(13)
Ge2 Bi2 N4 Si3 -162.81(9)
C61 Si4 N5 C48 -53.1(2)
C60 Si4 N5 C48 71.4(2)
C59 Si4 N5 C48 -170.7(2)
C61 Si4 N5 Bi2 122.67(15)
C60 Si4 N5 Bi2 -112.81(16)
C59 Si4 N5 Bi2 5.15(17)
O2 Bi2 N5 C48 -41.28(17)
N4 Bi2 N5 C48 51.57(17)
Ge2 Bi2 N5 C48 -69.93(16)
O2 Bi2 N5 Si4 142.57(11)
N4 Bi2 N5 Si4 -124.58(13)
Ge2 Bi2 N5 Si4 113.92(11)
O2 Ge2 N6 C63 131.77(18)
N7 Ge2 N6 C63 36.42(19)
Bi2 Ge2 N6 C63 129.86(16)
O2 Ge2 N6 C67 -61.72(16)
N7 Ge2 N6 C67 -157.06(16)
Bi2 Ge2 N6 C67 -63.62(17)
O2 Ge2 N7 C65 -130.3(2)
N6 Ge2 N7 C65 -32.7(2)
Bi2 Ge2 N7 C65 -164.72(19)
O2 Ge2 N7 C79 57.95(16)
N6 Ge2 N7 C79 155.56(16)
Bi2 Ge2 N7 C79 23.54(16)
O1 Ge1 N11 C18 122.63(19)
N3 Ge1 N11 C18 27.65(19)
O1 Ge1 N11 C22 -69.13(16)
N3 Ge1 N11 C22 -164.10(16)
Si1 N1 C1 C10 20.4(3)
Bi1 N1 C1 C10 -152.21(18)
Si1 N1 C1 C2 -160.26(18)
Bi1 N1 C1 C2 27.1(3)
C10 C1 C2 C3 -174.6(2)
N1 C1 C2 C3 6.1(4)
C10 C1 C2 C7 5.4(3)
N1 C1 C2 C7 -174.0(2)
Si2 N2 C3 C4 -78.2(2)
Bi1 N2 C3 C4 135.17(19)
Si2 N2 C3 C2 101.2(2)
Bi1 N2 C3 C2 -45.4(3)
C7 C2 C3 C4 4.1(3)
C1 C2 C3 C4 -175.9(2)
C7 C2 C3 N2 -175.3(2)
C1 C2 C3 N2 4.7(4)
N2 C3 C4 C5 176.5(2)
C2 C3 C4 C5 -2.9(4)
C3 C4 C5 C6 0.1(4)
C4 C5 C6 C7 1.1(4)
C5 C6 C7 C8 -177.4(3)
C5 C6 C7 C2 0.3(4)
C3 C2 C7 C8 174.8(2)
C1 C2 C7 C8 -5.1(3)
C3 C2 C7 C6 -2.9(3)
C1 C2 C7 C6 177.2(2)
C6 C7 C8 C9 178.6(3)
C2 C7 C8 C9 0.9(4)
C7 C8 C9 C10 3.2(4)
N1 C1 C10 C9 177.8(2)
C2 C1 C10 C9 -1.6(4)
C8 C9 C10 C1 -2.9(4)
C22 N11 C18 C19 178.1(2)
Ge1 N11 C18 C19 -14.6(3)
C22 N11 C18 C17 -1.8(3)
Ge1 N11 C18 C17 165.51(17)
N11 C18 C19 C20 -11.7(4)
C17 C18 C19 C20 168.2(2)
C34 N3 C20 C19 -165.3(2)
Ge1 N3 C20 C19 14.4(3)
C34 N3 C20 C21 14.3(3)
Ge1 N3 C20 C21 -165.99(17)
C18 C19 C20 N3 11.6(4)
C18 C19 C20 C21 -168.1(2)
C18 N11 C22 C27 -91.9(3)
Ge1 N11 C22 C27 99.3(2)
C18 N11 C22 C23 91.9(3)
Ge1 N11 C22 C23 -76.9(2)
C27 C22 C23 C24 -1.5(3)
N11 C22 C23 C24 174.6(2)
C27 C22 C23 C28 177.0(2)
N11 C22 C23 C28 -6.8(3)
C22 C23 C24 C25 1.0(4)
C28 C23 C24 C25 -177.6(2)
C23 C24 C25 C26 0.6(4)
C24 C25 C26 C27 -1.7(4)
C25 C26 C27 C22 1.2(4)
C25 C26 C27 C31 179.2(2)
C23 C22 C27 C26 0.4(3)
N11 C22 C27 C26 -175.7(2)
C23 C22 C27 C31 -177.5(2)
N11 C22 C27 C31 6.3(3)
C24 C23 C28 C30 -66.1(3)
C22 C23 C28 C30 115.4(3)
C24 C23 C28 C29 57.3(3)
C22 C23 C28 C29 -121.2(2)
C26 C27 C31 C33 56.1(3)
C22 C27 C31 C33 -126.0(2)
C26 C27 C31 C32 -67.3(3)
C22 C27 C31 C32 110.6(3)
C20 N3 C34 C35 -113.8(3)
Ge1 N3 C34 C35 66.5(2)
C20 N3 C34 C39 72.4(3)
Ge1 N3 C34 C39 -107.3(2)
C39 C34 C35 C36 1.5(3)
N3 C34 C35 C36 -172.2(2)
C39 C34 C35 C40 -174.9(2)
N3 C34 C35 C40 11.5(3)
C34 C35 C36 C37 -1.1(4)
C40 C35 C36 C37 175.4(2)
C35 C36 C37 C38 -0.1(4)
C36 C37 C38 C39 1.0(4)
C37 C38 C39 C34 -0.6(4)
C37 C38 C39 C43 -179.8(2)
C35 C34 C39 C38 -0.7(3)
N3 C34 C39 C38 172.9(2)
C35 C34 C39 C43 178.5(2)
N3 C34 C39 C43 -7.9(3)
C36 C35 C40 C42 54.0(3)
C34 C35 C40 C42 -129.6(3)
C36 C35 C40 C41 -70.4(3)
C34 C35 C40 C41 105.9(3)
C38 C39 C43 C45 -67.3(3)
C34 C39 C43 C45 113.6(3)
C38 C39 C43 C44 56.1(3)
C34 C39 C43 C44 -123.0(3)
Si3 N4 C46 C55 49.6(3)
Bi2 N4 C46 C55 -144.23(19)
Si3 N4 C46 C47 -129.6(2)
Bi2 N4 C46 C47 36.6(3)
C55 C46 C47 C52 0.0(3)
N4 C46 C47 C52 179.1(2)
C55 C46 C47 C48 -179.1(2)
N4 C46 C47 C48 0.1(4)
Si4 N5 C48 C49 -38.3(3)
Bi2 N5 C48 C49 145.77(19)
Si4 N5 C48 C47 141.5(2)
Bi2 N5 C48 C47 -34.4(3)
C52 C47 C48 C49 -0.4(3)
C46 C47 C48 C49 178.6(2)
C52 C47 C48 N5 179.7(2)
C46 C47 C48 N5 -1.2(4)
N5 C48 C49 C50 179.4(2)
C47 C48 C49 C50 -0.4(4)
C48 C49 C50 C51 1.2(4)
C49 C50 C51 C52 -1.0(4)
C50 C51 C52 C53 -178.2(2)
C50 C51 C52 C47 0.1(4)
C46 C47 C52 C53 -0.2(3)
C48 C47 C52 C53 178.9(2)
C46 C47 C52 C51 -178.5(2)
C48 C47 C52 C51 0.6(3)
C51 C52 C53 C54 178.1(3)
C47 C52 C53 C54 -0.2(4)
C52 C53 C54 C55 0.9(4)
N4 C46 C55 C54 -178.4(2)
C47 C46 C55 C54 0.8(4)
C53 C54 C55 C46 -1.2(4)
C67 N6 C63 C64 171.7(2)
Ge2 N6 C63 C64 -22.9(3)
C67 N6 C63 C62 -8.3(3)
Ge2 N6 C63 C62 157.15(18)
N6 C63 C64 C65 -10.4(4)
C62 C63 C64 C65 169.5(2)
C79 N7 C65 C64 -174.5(2)
Ge2 N7 C65 C64 14.6(3)
C79 N7 C65 C66 5.4(4)
Ge2 N7 C65 C66 -165.47(19)
C63 C64 C65 N7 14.6(4)
C63 C64 C65 C66 -165.4(3)
C63 N6 C67 C68 91.9(3)
Ge2 N6 C67 C68 -74.9(2)
C63 N6 C67 C72 -93.8(3)
Ge2 N6 C67 C72 99.5(2)
C72 C67 C68 C69 -0.2(3)
N6 C67 C68 C69 173.9(2)
C72 C67 C68 C73 -179.7(2)
N6 C67 C68 C73 -5.6(3)
C67 C68 C69 C70 1.2(3)
C73 C68 C69 C70 -179.3(2)
C68 C69 C70 C71 -0.8(4)
C69 C70 C71 C72 -0.6(4)
C70 C71 C72 C67 1.5(4)
C70 C71 C72 C76 -177.7(2)
C68 C67 C72 C71 -1.1(3)
N6 C67 C72 C71 -175.3(2)
C68 C67 C72 C76 178.1(2)
N6 C67 C72 C76 3.9(3)
C69 C68 C73 C74 58.4(3)
C67 C68 C73 C74 -122.1(3)
C69 C68 C73 C75 -64.6(3)
C67 C68 C73 C75 114.9(3)
C71 C72 C76 C77 -90.5(3)
C67 C72 C76 C77 90.4(3)
C71 C72 C76 C78 35.0(4)
C67 C72 C76 C78 -144.1(3)
C65 N7 C79 C80 -99.2(3)
Ge2 N7 C79 C80 72.6(2)
C65 N7 C79 C84 88.1(3)
Ge2 N7 C79 C84 -100.0(2)
C84 C79 C80 C81 0.6(4)
N7 C79 C80 C81 -171.9(2)
C84 C79 C80 C85 -178.5(2)
N7 C79 C80 C85 9.0(3)
C79 C80 C81 C82 -0.4(4)
C85 C80 C81 C82 178.7(2)
C80 C81 C82 C83 -0.4(4)
C81 C82 C83 C84 1.1(4)
C82 C83 C84 C79 -0.8(4)
C82 C83 C84 C88 179.6(2)
C80 C79 C84 C83 0.0(3)
N7 C79 C84 C83 172.4(2)
C80 C79 C84 C88 179.5(2)
N7 C79 C84 C88 -8.1(3)
C81 C80 C85 C87 58.1(3)
C79 C80 C85 C87 -122.8(3)
C81 C80 C85 C86 -65.7(3)
C79 C80 C85 C86 113.3(3)
C83 C84 C88 C90 -52.9(3)
C79 C84 C88 C90 127.6(3)
C83 C84 C88 C89 70.0(3)
C79 C84 C88 C89 -109.5(3)
C91 C92 C93 C94 177.0(10)
C92 C93 C94 C95 72.1(8)
C93 C94 C95 C96 71.2(8)
C91' C92' C93' C94' 163.9(17)
C92' C93' C94' C95' 89(2)
C93' C94' C95' C96' 61(4)
